data_7043349
loop_
_publ_author_name
'Moustafa, Mohamed E.'
'McCready, Matthew S.'
'Boyle, Paul D.'
'Puddephatt, Richard J.'

_publ_section_title
;
 Photoswitchable and pH responsive organoplatinum(ii) complexes with
 azopyridine ligands
;
_journal_name_full 'Dalton Trans.'
_journal_paper_doi 10.1039/C7DT01290J
_journal_year 2017
_chemical_formula_moiety 'C24 H25 N6 Pt, F6 P'
_chemical_formula_sum 'C24 H25 F6 N6 P Pt'
_chemical_formula_weight 737.56
_chemical_name_systematic
; 
 ? 
;
_space_group_IT_number 2
_symmetry_cell_setting triclinic
_symmetry_space_group_name_Hall '-P 1'
_symmetry_space_group_name_H-M 'P -1'
_atom_sites_solution_hydrogens geom
_atom_sites_solution_primary direct
_atom_sites_solution_secondary difmap
_audit_block_doi 10.5517/ccdc.csd.cc1lfnnb
_audit_creation_method SHELXL-97
_audit_update_record
;
2016-04-07 deposited with the CCDC.
2017-06-01 downloaded from the CCDC.
;
_cell_angle_alpha 69.42(3)
_cell_angle_beta 76.59(3)
_cell_angle_gamma 83.17(3)
_cell_formula_units_Z 2
_cell_length_a 7.9795(16)
_cell_length_b 13.018(3)
_cell_length_c 13.808(3)
_cell_measurement_reflns_used 5918
_cell_measurement_temperature 423(2)
_cell_measurement_theta_max 27.48
_cell_measurement_theta_min 2.63
_cell_volume 1305.1(6)
_computing_cell_refinement 'DENZO-SMN (Otwinowski & Minor, 1997)'
_computing_data_collection 'COLLECT (Nonius, 1997-2001)'
_computing_data_reduction DENZO-SMN
_computing_molecular_graphics 'SHELXTL/PC (Sheldrick, 2001)'
_computing_publication_material SHELXTL/PC
_computing_structure_refinement 'SHELXL-97 (Sheldrick, 2008)'
_computing_structure_solution 'SHELXS-97 (Sheldrick, 2008)'
_diffrn_ambient_temperature 423(2)
_diffrn_measured_fraction_theta_full 0.986
_diffrn_measured_fraction_theta_max 0.986
_diffrn_measurement_device_type 'Nonius Kappa-CCD'
_diffrn_measurement_method '\f scans, and \w scans with \k offsets'
_diffrn_radiation_monochromator graphite
_diffrn_radiation_source 'fine-focus sealed tube'
_diffrn_radiation_type MoK\a
_diffrn_radiation_wavelength 0.71073
_diffrn_reflns_av_R_equivalents 0.0367
_diffrn_reflns_av_sigmaI/netI 0.0557
_diffrn_reflns_limit_h_max 10
_diffrn_reflns_limit_h_min -10
_diffrn_reflns_limit_k_max 16
_diffrn_reflns_limit_k_min -16
_diffrn_reflns_limit_l_max 17
_diffrn_reflns_limit_l_min -17
_diffrn_reflns_number 10556
_diffrn_reflns_theta_full 27.48
_diffrn_reflns_theta_max 27.48
_diffrn_reflns_theta_min 2.63
_exptl_absorpt_coefficient_mu 5.506
_exptl_absorpt_correction_T_max 0.5579
_exptl_absorpt_correction_T_min 0.4056
_exptl_absorpt_correction_type multi-scan
_exptl_absorpt_process_details 'DENZO-SMN (Otwinowski & Minor, 1997)'
_exptl_crystal_colour red
_exptl_crystal_density_diffrn 1.877
_exptl_crystal_density_method 'not measured'
_exptl_crystal_description plate
_exptl_crystal_F_000 716
_exptl_crystal_recrystallization_method 'Re-crystallisation from solvent'
_exptl_crystal_size_max 0.20
_exptl_crystal_size_mid 0.13
_exptl_crystal_size_min 0.12
_refine_diff_density_max 1.176
_refine_diff_density_min -1.286
_refine_diff_density_rms 0.146
_refine_ls_extinction_method none
_refine_ls_goodness_of_fit_ref 1.063
_refine_ls_hydrogen_treatment constr
_refine_ls_matrix_type full
_refine_ls_number_parameters 346
_refine_ls_number_reflns 5918
_refine_ls_number_restraints 0
_refine_ls_restrained_S_all 1.063
_refine_ls_R_factor_all 0.0699
_refine_ls_R_factor_gt 0.0453
_refine_ls_shift/su_max 0.001
_refine_ls_shift/su_mean 0.000
_refine_ls_structure_factor_coef Fsqd
_refine_ls_weighting_details 'calc w=1/[\s^2^(Fo^2^)+(0.0578P)^2^+1.2862P] where P=(Fo^2^+2Fc^2^)/3'
_refine_ls_weighting_scheme calc
_refine_ls_wR_factor_gt 0.1032
_refine_ls_wR_factor_ref 0.1188
_reflns_number_gt 4489
_reflns_number_total 5918
_reflns_threshold_expression >2sigma(I)
_cod_data_source_file c7dt01290j2.cif
_cod_data_source_block 2c
_cod_original_cell_volume 1305.1(5)
_cod_original_sg_symbol_H-M P-1
_cod_database_code 7043349

loop_
_symmetry_equiv_pos_as_xyz
'x, y, z'
'-x, -y, -z'

loop_
_atom_site_label
_atom_site_type_symbol
_atom_site_fract_x
_atom_site_fract_y
_atom_site_fract_z
_atom_site_U_iso_or_equiv
_atom_site_adp_type
_atom_site_occupancy
_atom_site_symmetry_multiplicity
_atom_site_calc_flag
_atom_site_refinement_flags
Pt1 Pt 0.68762(3) 0.073074(19) 0.107899(19) 0.04950(11) Uani 1 1 d .
N1 N 0.7411(7) 0.0111(5) -0.0121(5) 0.0550(14) Uani 1 1 d .
C1 C 0.7171(11) 0.0663(8) -0.1117(6) 0.071(2) Uani 1 1 d .
H1A H 0.6706 0.1379 -0.1280 0.085 Uiso 1 1 calc R
C2 C 0.7595(12) 0.0193(10) -0.1880(7) 0.085(3) Uani 1 1 d .
H2A H 0.7422 0.0588 -0.2558 0.102 Uiso 1 1 calc R
C3 C 0.8281(14) -0.0869(10) -0.1657(9) 0.095(3) Uani 1 1 d .
H3A H 0.8548 -0.1201 -0.2173 0.114 Uiso 1 1 calc R
C4 C 0.8558(11) -0.1420(8) -0.0659(7) 0.076(3) Uani 1 1 d .
H4A H 0.9041 -0.2132 -0.0495 0.092 Uiso 1 1 calc R
C5 C 0.8123(9) -0.0922(6) 0.0106(6) 0.0592(18) Uani 1 1 d .
C6 C 0.8445(9) -0.1451(6) 0.1196(6) 0.0597(18) Uani 1 1 d .
C7 C 0.9221(12) -0.2478(7) 0.1554(8) 0.083(3) Uani 1 1 d .
H7A H 0.9517 -0.2904 0.1117 0.100 Uiso 1 1 calc R
C8 C 0.9561(14) -0.2877(7) 0.2557(10) 0.100(3) Uani 1 1 d .
H8A H 1.0097 -0.3566 0.2800 0.120 Uiso 1 1 calc R
C9 C 0.9093(13) -0.2238(7) 0.3190(8) 0.086(3) Uani 1 1 d .
H9A H 0.9298 -0.2493 0.3873 0.103 Uiso 1 1 calc R
C10 C 0.8309(11) -0.1204(6) 0.2799(6) 0.070(2) Uani 1 1 d .
H10A H 0.7999 -0.0767 0.3225 0.085 Uiso 1 1 calc R
N2 N 0.7992(8) -0.0828(5) 0.1818(5) 0.0552(14) Uani 1 1 d .
N3 N 0.6456(7) 0.1319(4) 0.2301(4) 0.0506(13) Uani 1 1 d .
C11 C 0.7354(10) 0.2168(6) 0.2201(6) 0.0587(18) Uani 1 1 d .
H11A H 0.8131 0.2472 0.1571 0.070 Uiso 1 1 calc R
C12 C 0.7180(9) 0.2607(6) 0.2984(6) 0.0576(17) Uani 1 1 d .
H12A H 0.7843 0.3189 0.2888 0.069 Uiso 1 1 calc R
C13 C 0.6000(9) 0.2176(5) 0.3931(5) 0.0509(16) Uani 1 1 d .
C14 C 0.5046(10) 0.1328(6) 0.4013(6) 0.0603(18) Uani 1 1 d .
H14A H 0.4214 0.1040 0.4621 0.072 Uiso 1 1 calc R
C15 C 0.5303(9) 0.0899(6) 0.3209(6) 0.0568(17) Uani 1 1 d .
H15A H 0.4669 0.0308 0.3293 0.068 Uiso 1 1 calc R
N4 N 0.5699(8) 0.2565(5) 0.4803(5) 0.0597(15) Uani 1 1 d .
N5 N 0.6689(8) 0.3342(5) 0.4613(5) 0.0599(15) Uani 1 1 d .
C16 C 0.6558(9) 0.3807(6) 0.5408(6) 0.0548(16) Uani 1 1 d .
C17 C 0.7599(11) 0.4676(6) 0.5133(6) 0.069(2) Uani 1 1 d .
H17A H 0.8319 0.4899 0.4468 0.083 Uiso 1 1 calc R
C18 C 0.7592(10) 0.5220(6) 0.5822(6) 0.0649(19) Uani 1 1 d .
H18A H 0.8322 0.5798 0.5618 0.078 Uiso 1 1 calc R
C19 C 0.6520(10) 0.4929(6) 0.6820(6) 0.0583(18) Uani 1 1 d .
C20 C 0.5447(10) 0.4033(6) 0.7085(6) 0.0627(19) Uani 1 1 d .
H20A H 0.4708 0.3811 0.7743 0.075 Uiso 1 1 calc R
C21 C 0.5473(11) 0.3487(7) 0.6394(6) 0.067(2) Uani 1 1 d .
H21A H 0.4761 0.2901 0.6587 0.081 Uiso 1 1 calc R
N6 N 0.6520(9) 0.5464(5) 0.7507(5) 0.0707(18) Uani 1 1 d .
C22 C 0.7709(12) 0.6344(7) 0.7228(7) 0.082(3) Uani 1 1 d .
H22A H 0.8365 0.6465 0.6523 0.123 Uiso 1 1 calc R
H22B H 0.8477 0.6138 0.7713 0.123 Uiso 1 1 calc R
H22C H 0.7065 0.7006 0.7264 0.123 Uiso 1 1 calc R
C23 C 0.5401(13) 0.5161(7) 0.8551(7) 0.081(2) Uani 1 1 d .
H23A H 0.4686 0.4581 0.8633 0.121 Uiso 1 1 calc R
H23B H 0.4687 0.5787 0.8627 0.121 Uiso 1 1 calc R
H23C H 0.6091 0.4917 0.9081 0.121 Uiso 1 1 calc R
C24 C 0.5835(11) 0.2207(6) 0.0242(6) 0.065(2) Uani 1 1 d .
H24A H 0.5438 0.2641 0.0693 0.098 Uiso 1 1 calc R
H24B H 0.4883 0.2078 -0.0011 0.098 Uiso 1 1 calc R
H24C H 0.6697 0.2591 -0.0347 0.098 Uiso 1 1 calc R
P1 P 1.0000 0.5000 0.0000 0.0617(7) Uani 1 2 d S
F1 F 0.8715(7) 0.4205(4) -0.0057(5) 0.1076(19) Uani 1 1 d .
F2 F 0.9188(10) 0.4838(7) 0.1181(5) 0.140(3) Uani 1 1 d .
F3 F 0.8685(11) 0.5976(5) -0.0337(7) 0.148(3) Uani 1 1 d .
P2 P 1.0000 0.0000 -0.5000 0.0581(6) Uani 1 2 d S
F4 F 0.9403(12) -0.1152(6) -0.4380(9) 0.199(5) Uani 1 1 d .
F5 F 0.8993(11) 0.0104(8) -0.5857(6) 0.168(4) Uani 1 1 d .
F6 F 0.8350(8) 0.0479(6) -0.4409(5) 0.120(2) Uani 1 1 d .

loop_
_atom_site_aniso_label
_atom_site_aniso_U_11
_atom_site_aniso_U_22
_atom_site_aniso_U_33
_atom_site_aniso_U_23
_atom_site_aniso_U_13
_atom_site_aniso_U_12
Pt1 0.05601(18) 0.04956(17) 0.04485(17) -0.01852(12) -0.00729(12) -0.00714(11)
N1 0.053(3) 0.066(4) 0.051(3) -0.027(3) -0.002(3) -0.017(3)
C1 0.083(6) 0.096(6) 0.042(4) -0.029(4) -0.010(4) -0.018(5)
C2 0.075(6) 0.131(9) 0.060(5) -0.041(6) -0.007(4) -0.031(6)
C3 0.093(7) 0.133(9) 0.081(7) -0.072(7) 0.015(6) -0.038(7)
C4 0.077(6) 0.082(6) 0.080(6) -0.053(5) 0.013(5) -0.016(5)
C5 0.052(4) 0.062(4) 0.070(5) -0.036(4) 0.003(4) -0.016(3)
C6 0.059(4) 0.053(4) 0.067(5) -0.027(4) 0.003(4) -0.012(3)
C7 0.087(6) 0.054(5) 0.093(7) -0.023(5) 0.007(5) -0.001(4)
C8 0.094(7) 0.055(5) 0.120(9) -0.009(6) 0.001(7) 0.007(5)
C9 0.092(7) 0.069(5) 0.074(6) 0.002(5) -0.017(5) 0.003(5)
C10 0.089(6) 0.057(4) 0.056(5) -0.007(4) -0.015(4) -0.008(4)
N2 0.059(4) 0.045(3) 0.057(4) -0.013(3) -0.005(3) -0.010(3)
N3 0.059(3) 0.048(3) 0.047(3) -0.018(2) -0.011(3) -0.005(3)
C11 0.066(5) 0.058(4) 0.056(4) -0.026(3) -0.004(4) -0.013(3)
C12 0.062(4) 0.058(4) 0.057(4) -0.024(3) -0.007(4) -0.015(3)
C13 0.056(4) 0.051(4) 0.046(4) -0.017(3) -0.011(3) 0.004(3)
C14 0.066(5) 0.059(4) 0.051(4) -0.018(3) -0.004(4) -0.002(4)
C15 0.059(4) 0.059(4) 0.050(4) -0.018(3) -0.005(3) -0.009(3)
N4 0.071(4) 0.063(4) 0.052(4) -0.027(3) -0.013(3) 0.002(3)
N5 0.068(4) 0.065(4) 0.054(4) -0.031(3) -0.011(3) -0.001(3)
C16 0.055(4) 0.060(4) 0.052(4) -0.026(3) -0.008(3) 0.001(3)
C17 0.074(5) 0.075(5) 0.059(5) -0.030(4) 0.003(4) -0.016(4)
C18 0.066(5) 0.066(5) 0.067(5) -0.029(4) -0.010(4) -0.010(4)
C19 0.062(4) 0.057(4) 0.060(5) -0.025(3) -0.017(4) 0.006(3)
C20 0.070(5) 0.067(5) 0.051(4) -0.026(4) 0.002(4) -0.010(4)
C21 0.077(5) 0.073(5) 0.061(5) -0.034(4) -0.012(4) -0.011(4)
N6 0.084(5) 0.076(4) 0.066(4) -0.039(4) -0.019(4) -0.004(4)
C22 0.097(7) 0.079(5) 0.088(6) -0.044(5) -0.025(5) -0.011(5)
C23 0.113(7) 0.075(5) 0.060(5) -0.034(4) -0.017(5) 0.010(5)
C24 0.078(5) 0.055(4) 0.058(5) -0.012(3) -0.015(4) -0.001(4)
P1 0.0685(17) 0.0508(14) 0.0643(18) -0.0150(13) -0.0110(14) -0.0155(13)
F1 0.103(4) 0.091(4) 0.139(5) -0.040(4) -0.025(4) -0.040(3)
F2 0.140(6) 0.196(7) 0.088(4) -0.056(5) 0.010(4) -0.066(5)
F3 0.171(7) 0.091(4) 0.229(9) -0.076(5) -0.122(7) 0.047(4)
P2 0.0546(15) 0.0782(18) 0.0434(14) -0.0216(13) -0.0116(12) -0.0034(13)
F4 0.145(7) 0.090(5) 0.293(13) -0.003(6) 0.001(7) -0.031(5)
F5 0.156(7) 0.275(10) 0.140(6) -0.133(7) -0.098(6) 0.067(7)
F6 0.105(4) 0.170(6) 0.073(4) -0.047(4) -0.009(3) 0.043(4)

loop_
_atom_type_symbol
_atom_type_description
_atom_type_scat_dispersion_real
_atom_type_scat_dispersion_imag
_atom_type_scat_source
C C 0.0033 0.0016 'International Tables Vol C Tables 4.2.6.8 and 6.1.1.4'
H H 0.0000 0.0000 'International Tables Vol C Tables 4.2.6.8 and 6.1.1.4'
N N 0.0061 0.0033 'International Tables Vol C Tables 4.2.6.8 and 6.1.1.4'
F F 0.0171 0.0103 'International Tables Vol C Tables 4.2.6.8 and 6.1.1.4'
P P 0.1023 0.0942 'International Tables Vol C Tables 4.2.6.8 and 6.1.1.4'
Pt Pt -1.7033 8.3905 'International Tables Vol C Tables 4.2.6.8 and 6.1.1.4'

loop_
_geom_angle_atom_site_label_1
_geom_angle_atom_site_label_2
_geom_angle_atom_site_label_3
_geom_angle
_geom_angle_site_symmetry_1
_geom_angle_site_symmetry_3
N1 Pt1 N3 177.1(2) . .
N1 Pt1 C24 95.5(3) . .
N3 Pt1 C24 86.7(3) . .
N1 Pt1 N2 79.4(2) . .
N3 Pt1 N2 98.4(2) . .
C24 Pt1 N2 174.9(3) . .
C5 N1 C1 119.1(7) . .
C5 N1 Pt1 115.7(5) . .
C1 N1 Pt1 125.1(6) . .
C2 C1 N1 121.3(9) . .
C2 C1 H1A 119.3 . .
N1 C1 H1A 119.3 . .
C1 C2 C3 120.4(9) . .
C1 C2 H2A 119.8 . .
C3 C2 H2A 119.8 . .
C4 C3 C2 118.5(8) . .
C4 C3 H3A 120.8 . .
C2 C3 H3A 120.8 . .
C3 C4 C5 120.1(9) . .
C3 C4 H4A 119.9 . .
C5 C4 H4A 119.9 . .
N1 C5 C4 120.5(8) . .
N1 C5 C6 116.2(6) . .
C4 C5 C6 123.3(8) . .
N2 C6 C7 120.8(8) . .
N2 C6 C5 114.9(6) . .
C7 C6 C5 124.2(7) . .
C8 C7 C6 120.2(9) . .
C8 C7 H7A 119.9 . .
C6 C7 H7A 119.9 . .
C9 C8 C7 118.8(9) . .
C9 C8 H8A 120.6 . .
C7 C8 H8A 120.6 . .
C8 C9 C10 119.3(9) . .
C8 C9 H9A 120.4 . .
C10 C9 H9A 120.4 . .
N2 C10 C9 121.1(8) . .
N2 C10 H10A 119.5 . .
C9 C10 H10A 119.5 . .
C6 N2 C10 119.8(7) . .
C6 N2 Pt1 113.8(5) . .
C10 N2 Pt1 126.3(5) . .
C11 N3 C15 118.2(6) . .
C11 N3 Pt1 118.7(5) . .
C15 N3 Pt1 123.2(5) . .
N3 C11 C12 122.9(7) . .
N3 C11 H11A 118.6 . .
C12 C11 H11A 118.6 . .
C11 C12 C13 119.6(6) . .
C11 C12 H12A 120.2 . .
C13 C12 H12A 120.2 . .
C14 C13 C12 117.1(6) . .
C14 C13 N4 118.0(6) . .
C12 C13 N4 124.8(6) . .
C13 C14 C15 120.9(7) . .
C13 C14 H14A 119.6 . .
C15 C14 H14A 119.6 . .
N3 C15 C14 121.4(7) . .
N3 C15 H15A 119.3 . .
C14 C15 H15A 119.3 . .
N5 N4 C13 110.7(6) . .
N4 N5 C16 117.5(6) . .
C17 C16 C21 119.3(7) . .
C17 C16 N5 114.5(7) . .
C21 C16 N5 126.2(7) . .
C18 C17 C16 121.1(7) . .
C18 C17 H17A 119.5 . .
C16 C17 H17A 119.5 . .
C17 C18 C19 121.7(7) . .
C17 C18 H18A 119.1 . .
C19 C18 H18A 119.1 . .
N6 C19 C18 121.7(7) . .
N6 C19 C20 122.0(7) . .
C18 C19 C20 116.2(7) . .
C21 C20 C19 121.7(7) . .
C21 C20 H20A 119.1 . .
C19 C20 H20A 119.1 . .
C20 C21 C16 120.0(7) . .
C20 C21 H21A 120.0 . .
C16 C21 H21A 120.0 . .
C19 N6 C23 121.8(7) . .
C19 N6 C22 120.4(7) . .
C23 N6 C22 117.7(7) . .
N6 C22 H22A 109.5 . .
N6 C22 H22B 109.5 . .
H22A C22 H22B 109.5 . .
N6 C22 H22C 109.5 . .
H22A C22 H22C 109.5 . .
H22B C22 H22C 109.5 . .
N6 C23 H23A 109.5 . .
N6 C23 H23B 109.5 . .
H23A C23 H23B 109.5 . .
N6 C23 H23C 109.5 . .
H23A C23 H23C 109.5 . .
H23B C23 H23C 109.5 . .
Pt1 C24 H24A 109.5 . .
Pt1 C24 H24B 109.5 . .
H24A C24 H24B 109.5 . .
Pt1 C24 H24C 109.5 . .
H24A C24 H24C 109.5 . .
H24B C24 H24C 109.5 . .
F3 P1 F3 179.999(1) 2_765 .
F3 P1 F2 90.4(5) 2_765 .
F3 P1 F2 89.6(5) . .
F3 P1 F2 89.6(5) 2_765 2_765
F3 P1 F2 90.4(5) . 2_765
F2 P1 F2 180.0(6) . 2_765
F3 P1 F1 90.9(3) 2_765 .
F3 P1 F1 89.1(3) . .
F2 P1 F1 92.4(3) . .
F2 P1 F1 87.6(3) 2_765 .
F3 P1 F1 89.1(3) 2_765 2_765
F3 P1 F1 90.9(3) . 2_765
F2 P1 F1 87.6(3) . 2_765
F2 P1 F1 92.4(3) 2_765 2_765
F1 P1 F1 179.999(1) . 2_765
F4 P2 F4 179.998(1) 2_754 .
F4 P2 F5 88.5(6) 2_754 .
F4 P2 F5 91.5(6) . .
F4 P2 F5 91.5(6) 2_754 2_754
F4 P2 F5 88.5(6) . 2_754
F5 P2 F5 179.998(1) . 2_754
F4 P2 F6 89.9(5) 2_754 .
F4 P2 F6 90.1(5) . .
F5 P2 F6 88.0(4) . .
F5 P2 F6 92.0(4) 2_754 .
F4 P2 F6 90.1(5) 2_754 2_754
F4 P2 F6 89.9(5) . 2_754
F5 P2 F6 92.0(4) . 2_754
F5 P2 F6 88.0(4) 2_754 2_754
F6 P2 F6 180.0(3) . 2_754

loop_
_geom_bond_atom_site_label_1
_geom_bond_atom_site_label_2
_geom_bond_distance
_geom_bond_site_symmetry_2
Pt1 N1 2.027(6) .
Pt1 N3 2.032(5) .
Pt1 C24 2.055(7) .
Pt1 N2 2.119(6) .
N1 C5 1.354(10) .
N1 C1 1.356(10) .
C1 C2 1.355(12) .
C1 H1A 0.9300 .
C2 C3 1.379(15) .
C2 H2A 0.9300 .
C3 C4 1.368(14) .
C3 H3A 0.9300 .
C4 C5 1.385(10) .
C4 H4A 0.9300 .
C5 C6 1.487(11) .
C6 N2 1.342(9) .
C6 C7 1.377(11) .
C7 C8 1.377(14) .
C7 H7A 0.9300 .
C8 C9 1.371(14) .
C8 H8A 0.9300 .
C9 C10 1.393(11) .
C9 H9A 0.9300 .
C10 N2 1.343(10) .
C10 H10A 0.9300 .
N3 C11 1.338(8) .
N3 C15 1.349(9) .
C11 C12 1.364(9) .
C11 H11A 0.9300 .
C12 C13 1.396(10) .
C12 H12A 0.9300 .
C13 C14 1.372(10) .
C13 N4 1.425(9) .
C14 C15 1.374(10) .
C14 H14A 0.9300 .
C15 H15A 0.9300 .
N4 N5 1.275(8) .
N5 C16 1.407(9) .
C16 C17 1.375(10) .
C16 C21 1.384(10) .
C17 C18 1.370(10) .
C17 H17A 0.9300 .
C18 C19 1.392(11) .
C18 H18A 0.9300 .
C19 N6 1.360(9) .
C19 C20 1.421(10) .
C20 C21 1.371(10) .
C20 H20A 0.9300 .
C21 H21A 0.9300 .
N6 C23 1.455(10) .
N6 C22 1.463(10) .
C22 H22A 0.9600 .
C22 H22B 0.9600 .
C22 H22C 0.9600 .
C23 H23A 0.9600 .
C23 H23B 0.9600 .
C23 H23C 0.9600 .
C24 H24A 0.9600 .
C24 H24B 0.9600 .
C24 H24C 0.9600 .
P1 F3 1.557(6) 2_765
P1 F3 1.557(6) .
P1 F2 1.557(6) .
P1 F2 1.557(6) 2_765
P1 F1 1.574(5) .
P1 F1 1.574(5) 2_765
P2 F4 1.512(7) 2_754
P2 F4 1.512(7) .
P2 F5 1.538(6) .
P2 F5 1.538(6) 2_754
P2 F6 1.566(6) .
P2 F6 1.566(6) 2_754

loop_
_geom_torsion_atom_site_label_1
_geom_torsion_atom_site_label_2
_geom_torsion_atom_site_label_3
_geom_torsion_atom_site_label_4
_geom_torsion
N3 Pt1 N1 C5 42(4)
C24 Pt1 N1 C5 -178.6(5)
N2 Pt1 N1 C5 1.5(5)
N3 Pt1 N1 C1 -135(4)
C24 Pt1 N1 C1 3.9(6)
N2 Pt1 N1 C1 -175.9(6)
C5 N1 C1 C2 1.4(11)
Pt1 N1 C1 C2 178.7(6)
N1 C1 C2 C3 0.2(14)
C1 C2 C3 C4 -1.5(14)
C2 C3 C4 C5 1.3(13)
C1 N1 C5 C4 -1.7(11)
Pt1 N1 C5 C4 -179.3(6)
C1 N1 C5 C6 176.4(6)
Pt1 N1 C5 C6 -1.2(8)
C3 C4 C5 N1 0.3(12)
C3 C4 C5 C6 -177.6(8)
N1 C5 C6 N2 -0.3(9)
C4 C5 C6 N2 177.7(7)
N1 C5 C6 C7 -177.3(7)
C4 C5 C6 C7 0.8(12)
N2 C6 C7 C8 -0.7(13)
C5 C6 C7 C8 176.1(8)
C6 C7 C8 C9 0.8(15)
C7 C8 C9 C10 -0.7(15)
C8 C9 C10 N2 0.5(14)
C7 C6 N2 C10 0.5(11)
C5 C6 N2 C10 -176.6(7)
C7 C6 N2 Pt1 178.6(6)
C5 C6 N2 Pt1 1.5(8)
C9 C10 N2 C6 -0.4(12)
C9 C10 N2 Pt1 -178.3(6)
N1 Pt1 N2 C6 -1.7(5)
N3 Pt1 N2 C6 -179.8(5)
C24 Pt1 N2 C6 -3(3)
N1 Pt1 N2 C10 176.3(7)
N3 Pt1 N2 C10 -1.8(7)
C24 Pt1 N2 C10 175(3)
N1 Pt1 N3 C11 73(4)
C24 Pt1 N3 C11 -66.6(6)
N2 Pt1 N3 C11 113.1(5)
N1 Pt1 N3 C15 -108(4)
C24 Pt1 N3 C15 113.0(6)
N2 Pt1 N3 C15 -67.3(6)
C15 N3 C11 C12 1.5(11)
Pt1 N3 C11 C12 -178.9(6)
N3 C11 C12 C13 -1.1(11)
C11 C12 C13 C14 -1.0(11)
C11 C12 C13 N4 -179.8(7)
C12 C13 C14 C15 2.6(11)
N4 C13 C14 C15 -178.5(6)
C11 N3 C15 C14 0.2(10)
Pt1 N3 C15 C14 -179.4(5)
C13 C14 C15 N3 -2.2(11)
C14 C13 N4 N5 179.3(6)
C12 C13 N4 N5 -1.8(10)
C13 N4 N5 C16 -179.4(6)
N4 N5 C16 C17 -176.9(7)
N4 N5 C16 C21 1.4(11)
C21 C16 C17 C18 0.8(12)
N5 C16 C17 C18 179.2(7)
C16 C17 C18 C19 -0.9(13)
C17 C18 C19 N6 179.6(7)
C17 C18 C19 C20 0.4(11)
N6 C19 C20 C21 -179.0(7)
C18 C19 C20 C21 0.2(11)
C19 C20 C21 C16 -0.3(12)
C17 C16 C21 C20 -0.1(12)
N5 C16 C21 C20 -178.4(7)
C18 C19 N6 C23 180.0(7)
C20 C19 N6 C23 -0.9(11)
C18 C19 N6 C22 -2.4(11)
C20 C19 N6 C22 176.7(7)
